data_7712523
loop_
_publ_author_name
'Katkova, Svetlana'
'Kozina, Daria O.'
'Kisel, Kristina S.'
'Sandzhieva, Maria A.'
'Tarvanen, Dmitriy'
'Makarov, Sergey'
'Porsev, Vitaly Veniaminovich'
'Tunik, Sergey P.'
'Kinzhalov, Mikhail A.'

_publ_section_title
;
 Cyclometalated Platinum(II) Complexes with Acyclic Diaminocarbene Ligands
 for OLED Application
;
_journal_name_full 'Dalton Transactions'
_journal_paper_doi 10.1039/D3DT00080J
_journal_year 2023
_chemical_formula_moiety 'C24 H27 Cl N4 O Pt'
_chemical_formula_sum 'C24 H27 Cl N4 O Pt'
_chemical_formula_weight 618.03
_space_group_crystal_system monoclinic
_space_group_IT_number 14
_space_group_name_Hall '-P 2yn'
_space_group_name_H-M_alt 'P 1 21/n 1'
_atom_sites_solution_hydrogens mixed
_audit_creation_date 2023-02-01
_audit_creation_method
;
Olex2 1.5
(compiled 2022.04.07 svn.rca3783a0 for OlexSys, GUI svn.r6498)
;
_audit_update_record
;
2023-02-03 deposited with the CCDC.	2023-03-03 downloaded from the CCDC.
;
_cell_angle_alpha 90
_cell_angle_beta 97.6964(6)
_cell_angle_gamma 90
_cell_formula_units_Z 8
_cell_length_a 20.05120(15)
_cell_length_b 11.10207(8)
_cell_length_c 24.15392(17)
_cell_measurement_reflns_used 22126
_cell_measurement_temperature 100.01(11)
_cell_measurement_theta_max 70.2810
_cell_measurement_theta_min 2.6710
_cell_volume 5328.46(7)
_computing_cell_refinement 'CrysAlisPro 1.171.40.67a (Rigaku OD, 2019)'
_computing_data_collection 'CrysAlisPro 1.171.40.67a (Rigaku OD, 2019)'
_computing_data_reduction 'CrysAlisPro 1.171.40.67a (Rigaku OD, 2019)'
_computing_molecular_graphics 'Olex2 1.5 (Dolomanov et al., 2009)'
_computing_publication_material 'Olex2 1.5 (Dolomanov et al., 2009)'
_computing_structure_refinement 'SHELXL 2018/3 (Sheldrick, 2015)'
_diffrn_ambient_environment N~2~
_diffrn_ambient_temperature 100.01(11)
_diffrn_detector 'Hybrid Pixel Array Detector'
_diffrn_detector_area_resol_mean 10.0000
_diffrn_detector_type HyPix3000
_diffrn_measured_fraction_theta_full 1.000
_diffrn_measured_fraction_theta_max 1.000
_diffrn_measurement_details
;
List of Runs (angles in degrees, time in seconds):

  # Type    Start    End  Width  t~exp~   \w     \q     \k     \f   Frames
#--------------------------------------------------------------------------
  1  \w    -16.00  16.00   0.50    0.20    --  -38.82  49.00 171.00   64
  2  \w    -61.00 -35.00   0.50    0.20    --  -38.82 -49.00  24.00   52
  3  \w   -101.00 -73.00   0.50    0.20    --  -38.82 -49.00  24.00   56
  4  \w     83.00 116.00   0.50    0.50    --  100.00 -49.00  24.00   66
  5  \w     35.00  79.00   0.50    0.50    --  100.00 -49.00  24.00   88
  6  \w     96.00 141.00   0.50    0.50    --  100.00  49.00 171.00   90
  7  \w     -5.00  31.00   0.50    0.20    --  -38.82  21.00-180.00   72
  8  \w    -37.00 -12.00   0.50    0.20    --  -38.82  21.00-180.00   50
  9  \w   -106.00 -61.00   0.50    0.20    --  -38.82 -32.00  30.00   90
 10  \w    -57.00 -31.00   0.50    0.20    --  -38.82 -32.00  30.00   52
 11  \w   -102.00 -24.00   0.50    0.20    --  -38.82 -54.00 -60.00  156
 12  \w    -97.00 -21.00   0.50    0.20    --  -38.82 -54.00-150.00  152
 13  \w    -47.00 -21.00   0.50    0.20    --  -38.82 -21.00  60.00   52
 14  \w   -109.00 -63.00   0.50    0.20    --  -38.82 -21.00  60.00   92
 15  \w    -24.00   1.00   0.50    0.20    --   38.82 -32.00-120.00   50
 16  \w     52.00 108.00   0.50    0.20    --   38.82  32.00   0.00  112
 17  \w     -7.00  18.00   0.50    0.20    --   38.82 -89.00-150.00   50
 18  \w    -22.00  48.00   0.50    0.20    --   38.82 -32.00-150.00  140
 19  \w     77.00 102.00   0.50    0.20    --   38.82  49.00 171.00   50
 20  \w     -2.00  46.00   0.50    0.20    --   38.82 -49.00  24.00   96
 21  \w     33.00  58.00   0.50    0.20    --   38.82  49.00 171.00   50
 22  \w     34.00  68.00   0.50    0.20    --   38.82 -89.00-150.00   68
 23  \w     46.00  90.00   0.50    0.50    --  100.00 -53.00   0.00   88
 24  \w    108.00 134.00   0.50    0.50    --  100.00  30.00 150.00   52
 25  \w     26.00  52.00   0.50    0.50    --  100.00 -93.00-150.00   52
 26  \w     50.00 118.00   0.50    0.50    --  100.00 -61.00-150.00  136
 27  \w     70.00 101.00   0.50    0.50    --  100.00  15.00  60.00   62
 28  \w     29.00  67.00   0.50    0.50    --  100.00 -22.00 -30.00   76
 29  \w     82.00 134.00   0.50    0.50    --  100.00  45.00-150.00  104
 30  \w     52.00 114.00   0.50    0.50    --  100.00 -30.00  30.00  124
 31  \w    108.00 157.00   0.50    0.50    --  100.00  15.00  60.00   98
 32  \w     57.00 102.00   0.50    0.50    --  100.00-133.00   0.00   90
 33  \w    132.00 157.00   0.50    0.50    --  100.00  61.00 -60.00   50
 34  \w     78.00 127.00   0.50    0.50    --  100.00  61.00 -60.00   98
 35  \w     85.00 111.00   0.50    0.50    --  100.00  22.00 -30.00   52
 36  \w     86.00 131.00   0.50    0.50    --  100.00  22.00 120.00   90
 37  \w     30.00  56.00   0.50    0.50    --  100.00 -93.00 -60.00   52
 38  \w     69.00 156.00   0.50    0.50    --  100.00   7.00 -30.00  174
 39  \w     66.00 112.00   0.50    0.50    --  100.00 -30.00-180.00   92
 40  \w    104.00 151.00   0.50    0.50    --  100.00  30.00-150.00   94
 41  \w     76.00 125.00   0.50    0.50    --  100.00 -69.00 120.00   98
 42  \w     94.00 151.00   0.50    0.50    --  100.00  53.00-120.00  114
 43  \w     84.00 143.00   0.50    0.50    --  100.00  77.00  90.00  118
 44  \w     86.00 129.00   0.50    0.50    --  100.00  37.00-120.00   86
 45  \w     59.00  85.00   0.50    0.50    --  100.00 -22.00-180.00   52
 46  \w     39.00 101.00   0.50    0.50    --  100.00-133.00  30.00  124
 47  \w    -40.00 -14.00   0.50    0.20    --  -38.82  49.00 171.00   52
 48  \w    -75.00 -49.00   0.50    0.20    --  -38.82 -43.00-120.00   52
 49  \w    -11.00  15.00   0.50    0.20    --  -38.82  32.00  30.00   52
 50  \w    -70.00 -45.00   0.50    0.20    --  -38.82 104.00 150.00   50
 51  \w      1.00  12.50   0.50    0.20    --  -38.82  49.00 171.00   23
;
_diffrn_measurement_device 'four-circle diffractometer'
_diffrn_measurement_device_type 'SuperNova, Single source at offset/far, HyPix3000'
_diffrn_measurement_method '\w scans'
_diffrn_orient_matrix_type 'CrysAlisPro convention (1999,Acta A55,543-557)'
_diffrn_orient_matrix_UB_11 -0.0771639000
_diffrn_orient_matrix_UB_12 0.0113969000
_diffrn_orient_matrix_UB_13 -0.0112723000
_diffrn_orient_matrix_UB_21 -0.0064227000
_diffrn_orient_matrix_UB_22 -0.0829925000
_diffrn_orient_matrix_UB_23 0.0501270000
_diffrn_orient_matrix_UB_31 0.0032051000
_diffrn_orient_matrix_UB_32 0.1107491000
_diffrn_orient_matrix_UB_33 0.0387432000
_diffrn_radiation_monochromator mirror
_diffrn_radiation_probe x-ray
_diffrn_radiation_type 'Cu K\a'
_diffrn_radiation_wavelength 1.54184
_diffrn_reflns_av_R_equivalents 0.0422
_diffrn_reflns_av_unetI/netI 0.0348
_diffrn_reflns_Laue_measured_fraction_full 1.000
_diffrn_reflns_Laue_measured_fraction_max 1.000
_diffrn_reflns_limit_h_max 23
_diffrn_reflns_limit_h_min -23
_diffrn_reflns_limit_k_max 13
_diffrn_reflns_limit_k_min -13
_diffrn_reflns_limit_l_max 28
_diffrn_reflns_limit_l_min -28
_diffrn_reflns_number 35514
_diffrn_reflns_point_group_measured_fraction_full 1.000
_diffrn_reflns_point_group_measured_fraction_max 1.000
_diffrn_reflns_theta_full 66.997
_diffrn_reflns_theta_max 66.997
_diffrn_reflns_theta_min 3.075
_diffrn_source 'micro-focus sealed X-ray tube'
_diffrn_source_type 'SuperNova (Cu) X-ray Source'
_exptl_absorpt_coefficient_mu 10.932
_exptl_absorpt_correction_T_max 1.00000
_exptl_absorpt_correction_T_min 0.44173
_exptl_absorpt_correction_type multi-scan
_exptl_absorpt_process_details
;
CrysAlisPro 1.171.40.67a (Rigaku Oxford Diffraction, 2019)
Empirical absorption correction using spherical harmonics,
 implemented in SCALE3 ABSPACK scaling algorithm.
;
_exptl_crystal_colour 'clear yellow'
_exptl_crystal_colour_lustre clear
_exptl_crystal_colour_primary yellow
_exptl_crystal_density_diffrn 1.541
_exptl_crystal_description prism
_exptl_crystal_F_000 2416
_exptl_crystal_size_max 0.22
_exptl_crystal_size_mid 0.12
_exptl_crystal_size_min 0.08
_refine_diff_density_max 3.552
_refine_diff_density_min -1.634
_refine_diff_density_rms 0.117
_refine_ls_extinction_method none
_refine_ls_goodness_of_fit_ref 1.054
_refine_ls_hydrogen_treatment mixed
_refine_ls_matrix_type full
_refine_ls_number_parameters 571
_refine_ls_number_reflns 9492
_refine_ls_number_restraints 0
_refine_ls_restrained_S_all 1.054
_refine_ls_R_factor_all 0.0323
_refine_ls_R_factor_gt 0.0310
_refine_ls_shift/su_max 0.003
_refine_ls_shift/su_mean 0.000
_refine_ls_structure_factor_coef Fsqd
_refine_ls_weighting_details 'w=1/[\s^2^(Fo^2^)+(0.0334P)^2^+16.8211P] where P=(Fo^2^+2Fc^2^)/3'
_refine_ls_weighting_scheme calc
_refine_ls_wR_factor_gt 0.0774
_refine_ls_wR_factor_ref 0.0782
_reflns_Friedel_coverage 0.000
_reflns_number_gt 9073
_reflns_number_total 9492
_reflns_threshold_expression 'I > 2\s(I)'
_cod_data_source_file d3dt00080j2.cif
_cod_data_source_block 15400_ksa524_m
_cod_original_cell_volume 5328.47(7)
_cod_database_code 7712523
_shelx_shelxl_version_number 2018/3
_chemical_oxdiff_formula 'C24 H27 Cl1 N4 Pt1'
_shelx_space_group_comment
;
The symmetry employed for this shelxl refinement is uniquely defined
by the following loop, which should always be used as a source of
symmetry information in preference to the above space-group names.
They are only intended as comments.
;
_shelx_estimated_absorpt_t_max 0.475
_shelx_estimated_absorpt_t_min 0.197
_olex2_refinement_description
;
1. Fixed Uiso
 At 1.2 times of:
  All C(H) groups, All C(H,H) groups
 At 1.5 times of:
  All C(H,H,H) groups
2.a Secondary CH2 refined with riding coordinates:
 C22(H22A,H22B), C21(H21A,H21B), C23(H23A,H23B), C24(H24A,H24B), C48(H48A,
 H48B), C47(H47A,H47B), C45(H45A,H45B), C46(H46A,H46B)
2.b Aromatic/amide H refined with riding coordinates:
 C15(H15), C42(H42), C3(H3), C11(H11), C18(H18), C41(H41), C14(H14), C2(H2A),
 C17(H17), C5(H5), C9(H9), C35(H35), C4(H4), C10(H10), C39(H39), C8(H8),
 C38(H38), C29(H29), C26(H26), C27(H27), C32(H32), C34(H34), C28(H28), C33(H33)
2.c Idealised Me refined as rotating group:
 C20(H20A,H20B,H20C), C43(H43A,H43B,H43C), C19(H19A,H19B,H19C), C44(H44A,H44B,
 H44C)
;
_smtbx_masks_special_details
;
A solvent mask was calculated and 364 electrons were 
found in a volume of 1112\%A^3^ in 1 void per unit cell. 
This is consistent with the presence of 
1[CH2Cl2] per Formula Unit 
which account for 336 electrons 
per unit cell.
;
_smtbx_masks_void_probe_radius 1.2
_smtbx_masks_void_truncation_radius 1.2
_olex2_submission_special_instructions 'No special instructions were received'
_oxdiff_exptl_absorpt_empirical_details
;
Empirical correction (ABSPACK) includes:
- Absorption correction using spherical harmonics
- Frame scaling
;
_oxdiff_exptl_absorpt_empirical_full_max 2.142
_oxdiff_exptl_absorpt_empirical_full_min 0.756

loop_
_space_group_symop_operation_xyz
'x, y, z'
'-x+1/2, y+1/2, -z+1/2'
'-x, -y, -z'
'x-1/2, -y-1/2, z-1/2'

loop_
_atom_site_label
_atom_site_type_symbol
_atom_site_fract_x
_atom_site_fract_y
_atom_site_fract_z
_atom_site_U_iso_or_equiv
_atom_site_adp_type
_atom_site_occupancy
_atom_site_site_symmetry_order
_atom_site_calc_flag
_atom_site_refinement_flags_posn
_atom_site_refinement_flags_adp
_atom_site_refinement_flags_occupancy
_atom_site_disorder_assembly
_atom_site_disorder_group
Pt1 Pt 0.82688(2) 0.59345(2) 0.43334(2) 0.01621(6) Uani 1 1 d . . . . .
Pt2 Pt 0.54198(2) 0.14554(2) 0.36765(2) 0.02379(6) Uani 1 1 d . . . . .
Cl1 Cl 0.71124(5) 0.57374(9) 0.45059(4) 0.0219(2) Uani 1 1 d . . . . .
Cl2 Cl 0.58281(7) 0.07104(11) 0.28488(5) 0.0394(3) Uani 1 1 d . . . . .
O1 O 0.77862(16) 0.9057(3) 0.27162(12) 0.0217(6) Uani 1 1 d . . . . .
N2 N 0.81656(18) 0.4939(3) 0.32119(16) 0.0198(7) Uani 1 1 d . . . . .
N3 N 0.76688(18) 0.6788(3) 0.32330(14) 0.0196(7) Uani 1 1 d . . . . .
O2 O 0.50674(18) 0.5903(3) 0.28156(15) 0.0335(8) Uani 1 1 d . . . . .
N6 N 0.6516(2) 0.3141(4) 0.40058(16) 0.0244(8) Uani 1 1 d . . . . .
N1 N 0.86634(18) 0.5929(3) 0.51737(14) 0.0188(7) Uani 1 1 d . . . . .
N4 N 0.93708(19) 0.0478(3) 0.38792(16) 0.0261(8) Uani 1 1 d . . . . .
N7 N 0.5770(2) 0.3822(3) 0.32806(16) 0.0260(8) Uani 1 1 d . . . . .
N5 N 0.4813(2) -0.0033(3) 0.37642(16) 0.0266(8) Uani 1 1 d . . . . .
C36 C 0.5960(2) 0.2954(4) 0.36504(18) 0.0247(9) Uani 1 1 d . . . . .
C7 C 0.9330(2) 0.6175(4) 0.52721(18) 0.0208(9) Uani 1 1 d . . . . .
C6 C 0.9648(2) 0.6427(4) 0.47700(18) 0.0209(9) Uani 1 1 d . . . . .
C15 C 0.9240(2) 0.2225(4) 0.32577(17) 0.0215(9) Uani 1 1 d . . . . .
H15 H 0.955161 0.189900 0.304688 0.026 Uiso 1 1 calc R U . . .
C12 C 0.8001(2) 0.5879(3) 0.35147(18) 0.0181(8) Uani 1 1 d . . . . .
C1 C 0.9220(2) 0.6329(4) 0.42577(17) 0.0189(8) Uani 1 1 d . . . . .
C42 C 0.7119(2) 0.2664(4) 0.49235(19) 0.0250(9) Uani 1 1 d . . . . .
H42 H 0.705784 0.345863 0.502735 0.030 Uiso 1 1 calc R U . . .
C3 C 1.0166(2) 0.6918(4) 0.37907(19) 0.0268(10) Uani 1 1 d . . . . .
H3 H 1.033965 0.709660 0.346197 0.032 Uiso 1 1 calc R U . . .
C13 C 0.8480(2) 0.3843(4) 0.34109(17) 0.0190(8) Uani 1 1 d . . . . .
C30 C 0.4574(2) 0.1139(4) 0.4537(2) 0.0276(10) Uani 1 1 d . . . . .
C11 C 0.8327(2) 0.5661(4) 0.56049(18) 0.0241(9) Uani 1 1 d . . . . .
H11 H 0.787359 0.546328 0.553071 0.029 Uiso 1 1 calc R U . . .
C37 C 0.6848(2) 0.2279(4) 0.43962(19) 0.0240(9) Uani 1 1 d . . . . .
C25 C 0.5034(2) 0.1974(4) 0.43602(19) 0.0262(10) Uani 1 1 d . . . . .
C18 C 0.8293(2) 0.3214(4) 0.38644(17) 0.0196(8) Uani 1 1 d . . . . .
H18 H 0.797165 0.353508 0.406609 0.023 Uiso 1 1 calc R U . . .
C41 C 0.7480(2) 0.1884(4) 0.52998(19) 0.0255(9) Uani 1 1 d . . . . .
H41 H 0.766368 0.216632 0.564967 0.031 Uiso 1 1 calc R U . . .
C16 C 0.9070(2) 0.1590(4) 0.37260(18) 0.0221(9) Uani 1 1 d . . . . .
C14 C 0.8949(2) 0.3325(4) 0.31109(17) 0.0203(8) Uani 1 1 d . . . . .
H14 H 0.907007 0.372941 0.280240 0.024 Uiso 1 1 calc R U . . .
C2 C 0.9501(2) 0.6572(4) 0.37664(18) 0.0220(9) Uani 1 1 d . . . . .
H2A H 0.923581 0.649845 0.342128 0.026 Uiso 1 1 calc R U . . .
C17 C 0.8586(2) 0.2108(4) 0.40167(17) 0.0213(9) Uani 1 1 d . . . . .
H17 H 0.845525 0.170016 0.432101 0.026 Uiso 1 1 calc R U . . .
C5 C 1.0316(2) 0.6755(4) 0.47867(19) 0.0241(9) Uani 1 1 d . . . . .
H5 H 1.059098 0.680816 0.512813 0.029 Uiso 1 1 calc R U . . .
C22 C 0.7923(2) 0.8928(4) 0.33105(17) 0.0220(9) Uani 1 1 d . . . . .
H22A H 0.781185 0.967259 0.348758 0.026 Uiso 1 1 calc R U . . .
H22B H 0.839895 0.877420 0.341677 0.026 Uiso 1 1 calc R U . . .
C9 C 0.9308(3) 0.5939(4) 0.62574(19) 0.0294(10) Uani 1 1 d . . . . .
H9 H 0.952206 0.595371 0.662338 0.035 Uiso 1 1 calc R U . . .
C31 C 0.4461(3) 0.0027(4) 0.4210(2) 0.0311(11) Uani 1 1 d . . . . .
C35 C 0.4746(3) -0.1003(4) 0.3436(2) 0.0308(11) Uani 1 1 d . . . . .
H35 H 0.499577 -0.104290 0.313811 0.037 Uiso 1 1 calc R U . . .
C4 C 1.0578(2) 0.7004(4) 0.4296(2) 0.0265(10) Uani 1 1 d . . . . .
H4 H 1.102627 0.722769 0.430741 0.032 Uiso 1 1 calc R U . . .
N8 N 0.7935(3) -0.0111(4) 0.55316(18) 0.0405(11) Uani 1 1 d . . . . .
C21 C 0.7521(2) 0.7910(4) 0.35127(17) 0.0217(9) Uani 1 1 d . . . . .
H21A H 0.763395 0.781915 0.391367 0.026 Uiso 1 1 calc R U . . .
H21B H 0.704410 0.808859 0.343278 0.026 Uiso 1 1 calc R U . . .
C10 C 0.8627(3) 0.5669(4) 0.61455(19) 0.0295(10) Uani 1 1 d . . . . .
H10 H 0.837951 0.549688 0.643497 0.035 Uiso 1 1 calc R U . . .
C23 C 0.7946(2) 0.7963(4) 0.24471(17) 0.0217(9) Uani 1 1 d . . . . .
H23A H 0.842157 0.778913 0.254359 0.026 Uiso 1 1 calc R U . . .
H23B H 0.785576 0.806453 0.204519 0.026 Uiso 1 1 calc R U . . .
C24 C 0.7536(2) 0.6918(4) 0.26222(17) 0.0224(9) Uani 1 1 d . . . . .
H24A H 0.706097 0.706458 0.250793 0.027 Uiso 1 1 calc R U . . .
H24B H 0.765959 0.618268 0.244379 0.027 Uiso 1 1 calc R U . . .
C39 C 0.7287(2) 0.0296(4) 0.4621(2) 0.0287(10) Uani 1 1 d . . . . .
H39 H 0.733067 -0.050484 0.451790 0.034 Uiso 1 1 calc R U . . .
C8 C 0.9663(2) 0.6187(4) 0.58181(18) 0.0260(10) Uani 1 1 d . . . . .
H8 H 1.012057 0.635984 0.588593 0.031 Uiso 1 1 calc R U . . .
C38 C 0.6944(2) 0.1093(4) 0.4241(2) 0.0274(10) Uani 1 1 d . . . . .
H38 H 0.677717 0.083267 0.388325 0.033 Uiso 1 1 calc R U . . .
C40 C 0.7571(2) 0.0672(4) 0.5159(2) 0.0277(10) Uani 1 1 d . . . . .
C29 C 0.4260(3) 0.1370(4) 0.5010(2) 0.0324(11) Uani 1 1 d . . . . .
H29 H 0.397130 0.080129 0.513150 0.039 Uiso 1 1 calc R U . . .
C26 C 0.5152(3) 0.3039(4) 0.4664(2) 0.0308(11) Uani 1 1 d . . . . .
H26 H 0.545317 0.360172 0.455594 0.037 Uiso 1 1 calc R U . . .
C20 C 0.9234(3) -0.0056(4) 0.4401(2) 0.0308(10) Uani 1 1 d . . . . .
H20A H 0.941524 0.044915 0.470700 0.046 Uiso 1 1 calc R U . . .
H20B H 0.943962 -0.083760 0.444317 0.046 Uiso 1 1 calc R U . . .
H20C H 0.875660 -0.013393 0.439749 0.046 Uiso 1 1 calc R U . . .
C27 C 0.4827(3) 0.3272(5) 0.5127(2) 0.0357(11) Uani 1 1 d . . . . .
H27 H 0.491115 0.398829 0.532300 0.043 Uiso 1 1 calc R U . . .
C32 C 0.4033(3) -0.0901(4) 0.4312(2) 0.0360(12) Uani 1 1 d . . . . .
H32 H 0.379339 -0.085788 0.461544 0.043 Uiso 1 1 calc R U . . .
C48 C 0.6124(2) 0.4948(4) 0.3191(2) 0.0286(10) Uani 1 1 d . . . . .
H48A H 0.628336 0.492851 0.282881 0.034 Uiso 1 1 calc R U . . .
H48B H 0.651082 0.503713 0.347527 0.034 Uiso 1 1 calc R U . . .
C47 C 0.5652(3) 0.6005(4) 0.3216(2) 0.0350(11) Uani 1 1 d . . . . .
H47A H 0.551814 0.604981 0.358710 0.042 Uiso 1 1 calc R U . . .
H47B H 0.588600 0.674435 0.315025 0.042 Uiso 1 1 calc R U . . .
C45 C 0.5147(3) 0.3726(4) 0.2877(2) 0.0324(11) Uani 1 1 d . . . . .
H45A H 0.490104 0.300790 0.295638 0.039 Uiso 1 1 calc R U . . .
H45B H 0.526264 0.365638 0.250120 0.039 Uiso 1 1 calc R U . . .
C46 C 0.4712(3) 0.4810(5) 0.2914(2) 0.0383(12) Uani 1 1 d . . . . .
H46A H 0.431331 0.474388 0.263959 0.046 Uiso 1 1 calc R U . . .
H46B H 0.456825 0.484387 0.328125 0.046 Uiso 1 1 calc R U . . .
C34 C 0.4325(3) -0.1945(5) 0.3516(2) 0.0369(12) Uani 1 1 d . . . . .
H34 H 0.428453 -0.260469 0.327709 0.044 Uiso 1 1 calc R U . . .
C43 C 0.8008(3) -0.1356(4) 0.5371(2) 0.0383(12) Uani 1 1 d . . . . .
H43A H 0.757166 -0.172111 0.529385 0.057 Uiso 1 1 calc R U . . .
H43B H 0.827143 -0.178131 0.567011 0.057 Uiso 1 1 calc R U . . .
H43C H 0.822961 -0.138979 0.504283 0.057 Uiso 1 1 calc R U . . .
C28 C 0.4378(3) 0.2442(5) 0.5298(2) 0.0334(11) Uani 1 1 d . . . . .
H28 H 0.415806 0.260734 0.560452 0.040 Uiso 1 1 calc R U . . .
C33 C 0.3962(3) -0.1882(5) 0.3967(2) 0.0371(12) Uani 1 1 d . . . . .
H33 H 0.367172 -0.250319 0.403399 0.045 Uiso 1 1 calc R U . . .
C19 C 1.0052(3) 0.0281(5) 0.3755(3) 0.0407(13) Uani 1 1 d . . . . .
H19A H 1.005662 0.032478 0.335871 0.061 Uiso 1 1 calc R U . . .
H19B H 1.020407 -0.050033 0.388764 0.061 Uiso 1 1 calc R U . . .
H19C H 1.034442 0.088727 0.393692 0.061 Uiso 1 1 calc R U . . .
C44 C 0.8095(3) 0.0224(5) 0.6115(2) 0.0379(12) Uani 1 1 d . . . . .
H44A H 0.840531 0.088663 0.614811 0.057 Uiso 1 1 calc R U . . .
H44B H 0.829487 -0.045008 0.632425 0.057 Uiso 1 1 calc R U . . .
H44C H 0.769027 0.045706 0.625896 0.057 Uiso 1 1 calc R U . . .
H6 H 0.667(3) 0.381(5) 0.408(2) 0.027(14) Uiso 1 1 d . . . . .
H2 H 0.809(3) 0.495(6) 0.290(3) 0.042(18) Uiso 1 1 d . . . . .

loop_
_atom_site_aniso_label
_atom_site_aniso_U_11
_atom_site_aniso_U_22
_atom_site_aniso_U_33
_atom_site_aniso_U_23
_atom_site_aniso_U_13
_atom_site_aniso_U_12
Pt1 0.02062(10) 0.01427(9) 0.01436(9) 0.00047(6) 0.00461(6) 0.00044(6)
Pt2 0.03157(11) 0.01694(10) 0.02609(11) -0.00376(7) 0.01569(8) -0.00465(7)
Cl1 0.0232(5) 0.0200(5) 0.0242(5) -0.0013(4) 0.0091(4) -0.0016(4)
Cl2 0.0591(8) 0.0299(6) 0.0361(6) -0.0131(5) 0.0315(6) -0.0157(6)
O1 0.0329(17) 0.0167(15) 0.0163(14) 0.0004(11) 0.0058(12) 0.0014(12)
N2 0.0249(18) 0.0187(18) 0.0154(18) 0.0003(14) 0.0010(14) 0.0033(15)
N3 0.0285(19) 0.0157(17) 0.0153(16) 0.0020(13) 0.0054(14) 0.0010(15)
O2 0.0340(18) 0.0269(18) 0.042(2) 0.0017(14) 0.0131(15) 0.0009(14)
N6 0.032(2) 0.018(2) 0.0257(19) -0.0007(15) 0.0120(16) -0.0013(17)
N1 0.0239(18) 0.0148(17) 0.0176(17) 0.0000(13) 0.0028(14) 0.0011(14)
N4 0.0270(19) 0.0170(18) 0.034(2) 0.0021(16) 0.0017(16) 0.0029(15)
N7 0.030(2) 0.0208(19) 0.027(2) -0.0001(16) 0.0043(16) -0.0070(16)
N5 0.032(2) 0.0201(19) 0.031(2) -0.0013(16) 0.0165(16) -0.0014(16)
C36 0.031(2) 0.020(2) 0.026(2) -0.0051(18) 0.0164(19) -0.0005(19)
C7 0.027(2) 0.0107(18) 0.026(2) 0.0010(16) 0.0054(18) 0.0019(17)
C6 0.027(2) 0.013(2) 0.022(2) 0.0015(16) 0.0038(17) -0.0021(17)
C15 0.023(2) 0.020(2) 0.021(2) -0.0039(17) 0.0023(17) 0.0016(17)
C12 0.0171(19) 0.0113(19) 0.027(2) 0.0019(16) 0.0071(16) -0.0005(15)
C1 0.021(2) 0.0131(19) 0.023(2) -0.0019(16) 0.0044(17) 0.0022(16)
C42 0.030(2) 0.019(2) 0.029(2) -0.0024(18) 0.0138(19) -0.0038(18)
C3 0.031(2) 0.022(2) 0.030(2) 0.0038(18) 0.0147(19) 0.0013(19)
C13 0.025(2) 0.0143(19) 0.018(2) -0.0019(16) 0.0015(16) 0.0020(17)
C30 0.031(2) 0.023(2) 0.031(2) -0.0019(19) 0.0115(19) 0.000(2)
C11 0.032(2) 0.020(2) 0.021(2) 0.0013(17) 0.0091(18) 0.0007(19)
C37 0.030(2) 0.016(2) 0.030(2) -0.0010(17) 0.0181(19) -0.0047(18)
C25 0.027(2) 0.023(2) 0.031(2) -0.0002(19) 0.0124(19) 0.0032(19)
C18 0.024(2) 0.017(2) 0.0175(19) -0.0013(16) 0.0029(16) -0.0010(17)
C41 0.031(2) 0.023(2) 0.026(2) -0.0024(18) 0.0116(18) -0.0037(19)
C16 0.025(2) 0.016(2) 0.024(2) -0.0009(17) -0.0041(17) 0.0011(17)
C14 0.027(2) 0.016(2) 0.0177(19) 0.0014(16) 0.0042(16) -0.0001(17)
C2 0.026(2) 0.020(2) 0.020(2) 0.0004(17) 0.0056(17) 0.0001(17)
C17 0.024(2) 0.020(2) 0.019(2) 0.0005(17) 0.0015(16) -0.0042(17)
C5 0.026(2) 0.018(2) 0.027(2) -0.0006(18) -0.0003(18) 0.0028(18)
C22 0.032(2) 0.016(2) 0.018(2) -0.0027(16) 0.0012(17) 0.0037(18)
C9 0.045(3) 0.027(2) 0.016(2) -0.0002(17) 0.0001(19) 0.000(2)
C31 0.041(3) 0.019(2) 0.037(3) 0.000(2) 0.019(2) -0.002(2)
C35 0.042(3) 0.019(2) 0.035(3) -0.0042(19) 0.020(2) -0.004(2)
C4 0.022(2) 0.021(2) 0.037(3) 0.0022(19) 0.0064(19) -0.0025(18)
N8 0.061(3) 0.025(2) 0.035(2) 0.0024(18) 0.007(2) 0.010(2)
C21 0.028(2) 0.019(2) 0.019(2) 0.0015(16) 0.0052(17) 0.0054(18)
C10 0.041(3) 0.028(2) 0.022(2) 0.0028(19) 0.011(2) 0.002(2)
C23 0.032(2) 0.015(2) 0.019(2) 0.0013(16) 0.0066(17) 0.0039(18)
C24 0.028(2) 0.019(2) 0.020(2) 0.0011(17) -0.0009(17) 0.0016(18)
C39 0.033(2) 0.019(2) 0.038(3) -0.0016(19) 0.020(2) 0.0008(19)
C8 0.032(2) 0.024(2) 0.020(2) -0.0002(18) -0.0034(18) -0.0040(19)
C38 0.035(3) 0.023(2) 0.028(2) -0.0028(19) 0.019(2) -0.002(2)
C40 0.033(2) 0.022(2) 0.031(2) 0.0063(19) 0.014(2) 0.0027(19)
C29 0.037(3) 0.026(2) 0.039(3) 0.000(2) 0.022(2) -0.001(2)
C26 0.041(3) 0.015(2) 0.040(3) -0.0028(19) 0.021(2) -0.003(2)
C20 0.038(3) 0.021(2) 0.032(3) 0.0077(19) -0.002(2) -0.001(2)
C27 0.046(3) 0.025(2) 0.039(3) -0.009(2) 0.019(2) -0.002(2)
C32 0.041(3) 0.026(3) 0.047(3) -0.002(2) 0.028(2) -0.002(2)
C48 0.032(2) 0.025(2) 0.030(2) -0.0017(19) 0.0099(19) -0.008(2)
C47 0.047(3) 0.024(3) 0.036(3) -0.003(2) 0.014(2) -0.005(2)
C45 0.037(3) 0.025(2) 0.035(3) 0.001(2) 0.004(2) -0.006(2)
C46 0.040(3) 0.036(3) 0.042(3) 0.001(2) 0.016(2) -0.001(2)
C34 0.042(3) 0.025(3) 0.047(3) -0.011(2) 0.020(2) -0.005(2)
C43 0.059(4) 0.018(2) 0.041(3) 0.005(2) 0.018(3) 0.006(2)
C28 0.039(3) 0.031(3) 0.035(3) -0.005(2) 0.024(2) 0.000(2)
C33 0.041(3) 0.022(2) 0.053(3) -0.001(2) 0.022(2) -0.011(2)
C19 0.040(3) 0.025(3) 0.058(3) 0.008(2) 0.009(3) 0.016(2)
C44 0.047(3) 0.032(3) 0.036(3) 0.005(2) 0.010(2) 0.000(2)

loop_
_atom_type_symbol
_atom_type_description
_atom_type_scat_dispersion_real
_atom_type_scat_dispersion_imag
_atom_type_scat_source
C C 0.0181 0.0091 'International Tables Vol C Tables 4.2.6.8 and 6.1.1.4'
H H 0.0000 0.0000 'International Tables Vol C Tables 4.2.6.8 and 6.1.1.4'
Cl Cl 0.3639 0.7018 'International Tables Vol C Tables 4.2.6.8 and 6.1.1.4'
N N 0.0311 0.0180 'International Tables Vol C Tables 4.2.6.8 and 6.1.1.4'
O O 0.0492 0.0322 'International Tables Vol C Tables 4.2.6.8 and 6.1.1.4'
Pt Pt -4.5932 6.9264 'International Tables Vol C Tables 4.2.6.8 and 6.1.1.4'

loop_
_geom_angle_atom_site_label_1
_geom_angle_atom_site_label_2
_geom_angle_atom_site_label_3
_geom_angle
_geom_angle_site_symmetry_1
_geom_angle_site_symmetry_3
_geom_angle_publ_flag
N1 Pt1 Cl1 94.58(10) . . ?
C12 Pt1 Cl1 91.81(12) . . ?
C12 Pt1 N1 173.12(15) . . ?
C12 Pt1 C1 92.85(17) . . ?
C1 Pt1 Cl1 171.26(12) . . ?
C1 Pt1 N1 81.14(16) . . ?
N5 Pt2 Cl2 94.61(11) . . ?
C36 Pt2 Cl2 90.80(12) . . ?
C36 Pt2 N5 174.54(15) . . ?
C36 Pt2 C25 93.31(18) . . ?
C25 Pt2 Cl2 175.85(14) . . ?
C25 Pt2 N5 81.28(17) . . ?
C22 O1 C23 110.2(3) . . ?
C12 N2 C13 127.7(4) . . ?
C12 N2 H2 120(5) . . ?
C13 N2 H2 112(5) . . ?
C12 N3 C21 121.5(3) . . ?
C12 N3 C24 126.4(4) . . ?
C21 N3 C24 111.0(3) . . ?
C47 O2 C46 109.6(4) . . ?
C36 N6 C37 126.3(4) . . ?
C36 N6 H6 123(4) . . ?
C37 N6 H6 109(4) . . ?
C7 N1 Pt1 114.1(3) . . ?
C11 N1 Pt1 126.3(3) . . ?
C11 N1 C7 119.5(4) . . ?
C16 N4 C20 117.7(4) . . ?
C16 N4 C19 117.5(4) . . ?
C20 N4 C19 114.2(4) . . ?
C36 N7 C48 127.9(4) . . ?
C36 N7 C45 121.9(4) . . ?
C48 N7 C45 110.2(4) . . ?
C31 N5 Pt2 114.3(3) . . ?
C35 N5 Pt2 126.4(3) . . ?
C35 N5 C31 119.2(4) . . ?
N6 C36 Pt2 121.5(3) . . ?
N6 C36 N7 117.3(4) . . ?
N7 C36 Pt2 121.1(3) . . ?
N1 C7 C6 114.9(4) . . ?
N1 C7 C8 120.2(4) . . ?
C8 C7 C6 124.9(4) . . ?
C1 C6 C7 115.3(4) . . ?
C5 C6 C7 123.4(4) . . ?
C5 C6 C1 121.2(4) . . ?
C16 C15 H15 119.8 . . ?
C14 C15 H15 119.8 . . ?
C14 C15 C16 120.5(4) . . ?
N2 C12 Pt1 121.1(3) . . ?
N2 C12 N3 116.7(4) . . ?
N3 C12 Pt1 122.2(3) . . ?
C6 C1 Pt1 114.5(3) . . ?
C2 C1 Pt1 128.1(3) . . ?
C2 C1 C6 117.4(4) . . ?
C37 C42 H42 119.4 . . ?
C37 C42 C41 121.1(4) . . ?
C41 C42 H42 119.4 . . ?
C2 C3 H3 119.5 . . ?
C2 C3 C4 121.0(4) . . ?
C4 C3 H3 119.5 . . ?
C18 C13 N2 122.7(4) . . ?
C14 C13 N2 118.6(4) . . ?
C14 C13 C18 118.4(4) . . ?
C25 C30 C31 116.8(4) . . ?
C29 C30 C25 120.6(4) . . ?
C29 C30 C31 122.6(4) . . ?
N1 C11 H11 118.7 . . ?
N1 C11 C10 122.5(4) . . ?
C10 C11 H11 118.7 . . ?
C42 C37 N6 119.2(4) . . ?
C42 C37 C38 119.3(4) . . ?
C38 C37 N6 121.4(4) . . ?
C30 C25 Pt2 113.6(3) . . ?
C26 C25 Pt2 128.4(4) . . ?
C26 C25 C30 117.9(4) . . ?
C13 C18 H18 119.9 . . ?
C17 C18 C13 120.2(4) . . ?
C17 C18 H18 119.9 . . ?
C42 C41 H41 119.6 . . ?
C42 C41 C40 120.8(4) . . ?
C40 C41 H41 119.6 . . ?
N4 C16 C15 120.6(4) . . ?
C17 C16 N4 122.3(4) . . ?
C17 C16 C15 117.2(4) . . ?
C15 C14 C13 121.8(4) . . ?
C15 C14 H14 119.1 . . ?
C13 C14 H14 119.1 . . ?
C1 C2 H2A 119.6 . . ?
C3 C2 C1 120.7(4) . . ?
C3 C2 H2A 119.6 . . ?
C18 C17 C16 121.9(4) . . ?
C18 C17 H17 119.1 . . ?
C16 C17 H17 119.1 . . ?
C6 C5 H5 119.9 . . ?
C6 C5 C4 120.2(4) . . ?
C4 C5 H5 119.9 . . ?
O1 C22 H22A 109.4 . . ?
O1 C22 H22B 109.4 . . ?
O1 C22 C21 111.2(3) . . ?
H22A C22 H22B 108.0 . . ?
C21 C22 H22A 109.4 . . ?
C21 C22 H22B 109.4 . . ?
C10 C9 H9 120.4 . . ?
C8 C9 H9 120.4 . . ?
C8 C9 C10 119.2(4) . . ?
N5 C31 C30 114.0(4) . . ?
N5 C31 C32 120.1(4) . . ?
C32 C31 C30 126.0(4) . . ?
N5 C35 H35 118.5 . . ?
N5 C35 C34 123.0(4) . . ?
C34 C35 H35 118.5 . . ?
C3 C4 C5 119.5(4) . . ?
C3 C4 H4 120.3 . . ?
C5 C4 H4 120.3 . . ?
C40 N8 C43 119.2(4) . . ?
C40 N8 C44 119.9(4) . . ?
C43 N8 C44 119.2(4) . . ?
N3 C21 C22 109.8(3) . . ?
N3 C21 H21A 109.7 . . ?
N3 C21 H21B 109.7 . . ?
C22 C21 H21A 109.7 . . ?
C22 C21 H21B 109.7 . . ?
H21A C21 H21B 108.2 . . ?
C11 C10 C9 118.9(4) . . ?
C11 C10 H10 120.5 . . ?
C9 C10 H10 120.5 . . ?
O1 C23 H23A 109.4 . . ?
O1 C23 H23B 109.4 . . ?
O1 C23 C24 111.1(3) . . ?
H23A C23 H23B 108.0 . . ?
C24 C23 H23A 109.4 . . ?
C24 C23 H23B 109.4 . . ?
N3 C24 C23 108.9(3) . . ?
N3 C24 H24A 109.9 . . ?
N3 C24 H24B 109.9 . . ?
C23 C24 H24A 109.9 . . ?
C23 C24 H24B 109.9 . . ?
H24A C24 H24B 108.3 . . ?
C38 C39 H39 119.2 . . ?
C38 C39 C40 121.5(4) . . ?
C40 C39 H39 119.2 . . ?
C7 C8 H8 120.2 . . ?
C9 C8 C7 119.5(4) . . ?
C9 C8 H8 120.2 . . ?
C37 C38 H38 120.0 . . ?
C39 C38 C37 120.0(5) . . ?
C39 C38 H38 120.0 . . ?
C41 C40 C39 117.2(4) . . ?
N8 C40 C41 121.1(4) . . ?
N8 C40 C39 121.7(4) . . ?
C30 C29 H29 119.9 . . ?
C28 C29 C30 120.1(5) . . ?
C28 C29 H29 119.9 . . ?
C25 C26 H26 119.5 . . ?
C27 C26 C25 121.0(4) . . ?
C27 C26 H26 119.5 . . ?
N4 C20 H20A 109.5 . . ?
N4 C20 H20B 109.5 . . ?
N4 C20 H20C 109.5 . . ?
H20A C20 H20B 109.5 . . ?
H20A C20 H20C 109.5 . . ?
H20B C20 H20C 109.5 . . ?
C26 C27 H27 119.7 . . ?
C28 C27 C26 120.5(5) . . ?
C28 C27 H27 119.7 . . ?
C31 C32 H32 119.9 . . ?
C33 C32 C31 120.2(5) . . ?
C33 C32 H32 119.9 . . ?
N7 C48 H48A 109.7 . . ?
N7 C48 H48B 109.7 . . ?
N7 C48 C47 109.6(4) . . ?
H48A C48 H48B 108.2 . . ?
C47 C48 H48A 109.7 . . ?
C47 C48 H48B 109.7 . . ?
O2 C47 C48 112.0(4) . . ?
O2 C47 H47A 109.2 . . ?
O2 C47 H47B 109.2 . . ?
C48 C47 H47A 109.2 . . ?
C48 C47 H47B 109.2 . . ?
H47A C47 H47B 107.9 . . ?
N7 C45 H45A 109.5 . . ?
N7 C45 H45B 109.5 . . ?
N7 C45 C46 110.5(4) . . ?
H45A C45 H45B 108.1 . . ?
C46 C45 H45A 109.5 . . ?
C46 C45 H45B 109.5 . . ?
O2 C46 C45 111.2(4) . . ?
O2 C46 H46A 109.4 . . ?
O2 C46 H46B 109.4 . . ?
C45 C46 H46A 109.4 . . ?
C45 C46 H46B 109.4 . . ?
H46A C46 H46B 108.0 . . ?
C35 C34 H34 121.0 . . ?
C35 C34 C33 118.0(5) . . ?
C33 C34 H34 121.0 . . ?
N8 C43 H43A 109.5 . . ?
N8 C43 H43B 109.5 . . ?
N8 C43 H43C 109.5 . . ?
H43A C43 H43B 109.5 . . ?
H43A C43 H43C 109.5 . . ?
H43B C43 H43C 109.5 . . ?
C29 C28 C27 119.7(4) . . ?
C29 C28 H28 120.1 . . ?
C27 C28 H28 120.1 . . ?
C32 C33 C34 119.6(5) . . ?
C32 C33 H33 120.2 . . ?
C34 C33 H33 120.2 . . ?
N4 C19 H19A 109.5 . . ?
N4 C19 H19B 109.5 . . ?
N4 C19 H19C 109.5 . . ?
H19A C19 H19B 109.5 . . ?
H19A C19 H19C 109.5 . . ?
H19B C19 H19C 109.5 . . ?
N8 C44 H44A 109.5 . . ?
N8 C44 H44B 109.5 . . ?
N8 C44 H44C 109.5 . . ?
H44A C44 H44B 109.5 . . ?
H44A C44 H44C 109.5 . . ?
H44B C44 H44C 109.5 . . ?

loop_
_geom_bond_atom_site_label_1
_geom_bond_atom_site_label_2
_geom_bond_distance
_geom_bond_site_symmetry_2
_geom_bond_publ_flag
Pt1 Cl1 2.4199(10) . ?
Pt1 N1 2.077(3) . ?
Pt1 C12 1.979(4) . ?
Pt1 C1 1.989(4) . ?
Pt2 Cl2 2.4062(11) . ?
Pt2 N5 2.080(4) . ?
Pt2 C36 1.990(5) . ?
Pt2 C25 1.999(4) . ?
O1 C22 1.432(5) . ?
O1 C23 1.434(5) . ?
N2 C12 1.340(6) . ?
N2 C13 1.424(5) . ?
N2 H2 0.75(6) . ?
N3 C12 1.343(5) . ?
N3 C21 1.466(5) . ?
N3 C24 1.471(5) . ?
O2 C47 1.420(6) . ?
O2 C46 1.442(6) . ?
N6 C36 1.330(6) . ?
N6 C37 1.442(6) . ?
N6 H6 0.82(6) . ?
N1 C7 1.355(6) . ?
N1 C11 1.347(6) . ?
N4 C16 1.402(6) . ?
N4 C20 1.452(6) . ?
N4 C19 1.453(6) . ?
N7 C36 1.334(6) . ?
N7 C48 1.469(6) . ?
N7 C45 1.482(6) . ?
N5 C31 1.367(6) . ?
N5 C35 1.333(6) . ?
C7 C6 1.470(6) . ?
C7 C8 1.396(6) . ?
C6 C1 1.413(6) . ?
C6 C5 1.384(6) . ?
C15 H15 0.9300 . ?
C15 C16 1.413(6) . ?
C15 C14 1.379(6) . ?
C1 C2 1.406(6) . ?
C42 H42 0.9300 . ?
C42 C37 1.383(6) . ?
C42 C41 1.387(7) . ?
C3 H3 0.9300 . ?
C3 C2 1.382(6) . ?
C3 C4 1.383(7) . ?
C13 C18 1.392(6) . ?
C13 C14 1.386(6) . ?
C30 C25 1.413(7) . ?
C30 C31 1.466(7) . ?
C30 C29 1.402(7) . ?
C11 H11 0.9300 . ?
C11 C10 1.362(6) . ?
C37 C38 1.389(6) . ?
C25 C26 1.395(7) . ?
C18 H18 0.9300 . ?
C18 C17 1.389(6) . ?
C41 H41 0.9300 . ?
C41 C40 1.406(7) . ?
C16 C17 1.395(6) . ?
C14 H14 0.9300 . ?
C2 H2A 0.9300 . ?
C17 H17 0.9300 . ?
C5 H5 0.9300 . ?
C5 C4 1.385(7) . ?
C22 H22A 0.9700 . ?
C22 H22B 0.9700 . ?
C22 C21 1.507(6) . ?
C9 H9 0.9300 . ?
C9 C10 1.388(7) . ?
C9 C8 1.383(7) . ?
C31 C32 1.384(7) . ?
C35 H35 0.9300 . ?
C35 C34 1.375(7) . ?
C4 H4 0.9300 . ?
N8 C40 1.387(6) . ?
N8 C43 1.448(6) . ?
N8 C44 1.451(7) . ?
C21 H21A 0.9700 . ?
C21 H21B 0.9700 . ?
C10 H10 0.9300 . ?
C23 H23A 0.9700 . ?
C23 H23B 0.9700 . ?
C23 C24 1.515(6) . ?
C24 H24A 0.9700 . ?
C24 H24B 0.9700 . ?
C39 H39 0.9300 . ?
C39 C38 1.389(7) . ?
C39 C40 1.410(7) . ?
C8 H8 0.9300 . ?
C38 H38 0.9300 . ?
C29 H29 0.9300 . ?
C29 C28 1.382(7) . ?
C26 H26 0.9300 . ?
C26 C27 1.391(7) . ?
C20 H20A 0.9600 . ?
C20 H20B 0.9600 . ?
C20 H20C 0.9600 . ?
C27 H27 0.9300 . ?
C27 C28 1.389(7) . ?
C32 H32 0.9300 . ?
C32 C33 1.366(7) . ?
C48 H48A 0.9700 . ?
C48 H48B 0.9700 . ?
C48 C47 1.514(7) . ?
C47 H47A 0.9700 . ?
C47 H47B 0.9700 . ?
C45 H45A 0.9700 . ?
C45 H45B 0.9700 . ?
C45 C46 1.496(7) . ?
C46 H46A 0.9700 . ?
C46 H46B 0.9700 . ?
C34 H34 0.9300 . ?
C34 C33 1.391(7) . ?
C43 H43A 0.9600 . ?
C43 H43B 0.9600 . ?
C43 H43C 0.9600 . ?
C28 H28 0.9300 . ?
C33 H33 0.9300 . ?
C19 H19A 0.9600 . ?
C19 H19B 0.9600 . ?
C19 H19C 0.9600 . ?
C44 H44A 0.9600 . ?
C44 H44B 0.9600 . ?
C44 H44C 0.9600 . ?

loop_
_geom_torsion_atom_site_label_1
_geom_torsion_atom_site_label_2
_geom_torsion_atom_site_label_3
_geom_torsion_atom_site_label_4
_geom_torsion
_geom_torsion_site_symmetry_1
_geom_torsion_site_symmetry_2
_geom_torsion_site_symmetry_3
_geom_torsion_site_symmetry_4
_geom_torsion_publ_flag
Pt1 N1 C7 C6 1.3(4) . . . . ?
Pt1 N1 C7 C8 -179.2(3) . . . . ?
Pt1 N1 C11 C10 179.4(3) . . . . ?
Pt1 C1 C2 C3 175.2(3) . . . . ?
Pt2 N5 C31 C30 0.7(6) . . . . ?
Pt2 N5 C31 C32 179.3(4) . . . . ?
Pt2 N5 C35 C34 -179.0(4) . . . . ?
Pt2 C25 C26 C27 178.4(4) . . . . ?
O1 C22 C21 N3 57.2(5) . . . . ?
O1 C23 C24 N3 -58.1(4) . . . . ?
N2 C13 C18 C17 175.6(4) . . . . ?
N2 C13 C14 C15 -175.7(4) . . . . ?
N6 C37 C38 C39 177.6(4) . . . . ?
N1 C7 C6 C1 -2.5(5) . . . . ?
N1 C7 C6 C5 176.7(4) . . . . ?
N1 C7 C8 C9 0.3(7) . . . . ?
N1 C11 C10 C9 -1.4(7) . . . . ?
N4 C16 C17 C18 179.5(4) . . . . ?
N7 C48 C47 O2 -58.0(5) . . . . ?
N7 C45 C46 O2 57.4(6) . . . . ?
N5 C31 C32 C33 0.1(8) . . . . ?
N5 C35 C34 C33 -0.9(9) . . . . ?
C36 N6 C37 C42 -140.9(4) . . . . ?
C36 N6 C37 C38 43.7(6) . . . . ?
C36 N7 C48 C47 -127.2(5) . . . . ?
C36 N7 C45 C46 126.5(5) . . . . ?
C7 N1 C11 C10 2.5(6) . . . . ?
C7 C6 C1 Pt1 2.4(5) . . . . ?
C7 C6 C1 C2 179.5(4) . . . . ?
C7 C6 C5 C4 -178.6(4) . . . . ?
C6 C7 C8 C9 179.7(4) . . . . ?
C6 C1 C2 C3 -1.4(6) . . . . ?
C6 C5 C4 C3 -0.2(7) . . . . ?
C15 C16 C17 C18 -1.6(6) . . . . ?
C12 N2 C13 C18 43.8(6) . . . . ?
C12 N2 C13 C14 -142.2(4) . . . . ?
C12 N3 C21 C22 112.0(4) . . . . ?
C12 N3 C24 C23 -111.1(4) . . . . ?
C1 C6 C5 C4 0.6(7) . . . . ?
C42 C37 C38 C39 2.2(7) . . . . ?
C42 C41 C40 N8 179.6(4) . . . . ?
C42 C41 C40 C39 0.6(7) . . . . ?
C13 N2 C12 Pt1 6.1(6) . . . . ?
C13 N2 C12 N3 -176.0(4) . . . . ?
C13 C18 C17 C16 -0.1(6) . . . . ?
C30 C25 C26 C27 0.0(8) . . . . ?
C30 C31 C32 C33 178.6(5) . . . . ?
C30 C29 C28 C27 -2.2(8) . . . . ?
C11 N1 C7 C6 178.6(4) . . . . ?
C11 N1 C7 C8 -1.9(6) . . . . ?
C37 N6 C36 Pt2 8.2(6) . . . . ?
C37 N6 C36 N7 -173.0(4) . . . . ?
C37 C42 C41 C40 -1.1(7) . . . . ?
C25 C30 C31 N5 -1.4(7) . . . . ?
C25 C30 C31 C32 -180.0(5) . . . . ?
C25 C30 C29 C28 2.5(8) . . . . ?
C25 C26 C27 C28 0.3(8) . . . . ?
C18 C13 C14 C15 -1.4(6) . . . . ?
C41 C42 C37 N6 -175.8(4) . . . . ?
C41 C42 C37 C38 -0.3(7) . . . . ?
C16 C15 C14 C13 -0.3(6) . . . . ?
C14 C15 C16 N4 -179.3(4) . . . . ?
C14 C15 C16 C17 1.8(6) . . . . ?
C14 C13 C18 C17 1.5(6) . . . . ?
C2 C3 C4 C5 -0.9(7) . . . . ?
C5 C6 C1 Pt1 -176.8(3) . . . . ?
C5 C6 C1 C2 0.3(6) . . . . ?
C22 O1 C23 C24 59.6(4) . . . . ?
C31 N5 C35 C34 1.4(8) . . . . ?
C31 C30 C25 Pt2 1.4(6) . . . . ?
C31 C30 C25 C26 -179.9(5) . . . . ?
C31 C30 C29 C28 -179.1(5) . . . . ?
C31 C32 C33 C34 0.5(9) . . . . ?
C35 N5 C31 C30 -179.7(4) . . . . ?
C35 N5 C31 C32 -1.0(8) . . . . ?
C35 C34 C33 C32 -0.1(9) . . . . ?
C4 C3 C2 C1 1.7(7) . . . . ?
C21 N3 C12 Pt1 3.8(5) . . . . ?
C21 N3 C12 N2 -174.0(4) . . . . ?
C21 N3 C24 C23 56.5(4) . . . . ?
C10 C9 C8 C7 0.8(7) . . . . ?
C23 O1 C22 C21 -59.0(4) . . . . ?
C24 N3 C12 Pt1 170.3(3) . . . . ?
C24 N3 C12 N2 -7.6(6) . . . . ?
C24 N3 C21 C22 -56.3(5) . . . . ?
C8 C7 C6 C1 178.1(4) . . . . ?
C8 C7 C6 C5 -2.7(7) . . . . ?
C8 C9 C10 C11 -0.3(7) . . . . ?
C38 C39 C40 C41 1.3(7) . . . . ?
C38 C39 C40 N8 -177.6(4) . . . . ?
C40 C39 C38 C37 -2.8(7) . . . . ?
C29 C30 C25 Pt2 180.0(4) . . . . ?
C29 C30 C25 C26 -1.3(7) . . . . ?
C29 C30 C31 N5 -179.9(5) . . . . ?
C29 C30 C31 C32 1.5(9) . . . . ?
C26 C27 C28 C29 0.8(8) . . . . ?
C20 N4 C16 C15 172.8(4) . . . . ?
C20 N4 C16 C17 -8.4(6) . . . . ?
C48 N7 C36 Pt2 -177.1(3) . . . . ?
C48 N7 C36 N6 4.1(7) . . . . ?
C48 N7 C45 C46 -55.3(5) . . . . ?
C47 O2 C46 C45 -59.1(5) . . . . ?
C45 N7 C36 Pt2 0.8(6) . . . . ?
C45 N7 C36 N6 -178.0(4) . . . . ?
C45 N7 C48 C47 54.7(5) . . . . ?
C46 O2 C47 C48 59.4(5) . . . . ?
C43 N8 C40 C41 179.1(5) . . . . ?
C43 N8 C40 C39 -1.9(7) . . . . ?
C19 N4 C16 C15 30.3(6) . . . . ?
C19 N4 C16 C17 -150.9(5) . . . . ?
C44 N8 C40 C41 14.3(7) . . . . ?
C44 N8 C40 C39 -166.8(5) . . . . ?

loop_
_smtbx_masks_void_nr
_smtbx_masks_void_average_x
_smtbx_masks_void_average_y
_smtbx_masks_void_average_z
_smtbx_masks_void_volume
_smtbx_masks_void_count_electrons
_smtbx_masks_void_content
1 -0.250 -0.312 0.750 555.7 182.0 '4 dichloromethane'
2 0.250 0.240 0.250 555.7 182.2 '4 dichloromethane'
